data_2007388
loop_
_publ_author_name
'Ng, Seik Weng'

_publ_section_title
;
 Bis(triphenyltin) Succinate and its Complex with Dimethyl Sulfoxide
 and Ethanol, and its Complex with Hexamethylphosphoramide
;
_journal_issue 6
_journal_name_full 'Acta Crystallographica Section C'
_journal_page_first 745
_journal_page_last 750
_journal_paper_doi 10.1107/S0108270197018908
_journal_volume 54
_journal_year 1998
_chemical_formula_moiety '[Sn~2~(C~4~H~4~O~4~)(C~6~H~5~)~6~]'
_chemical_formula_sum 'C40 H34 O4 Sn2'
_chemical_formula_weight 816.05
_chemical_name_common 'bis(triphenyltin) succinate'
_chemical_name_systematic
;
 \m-Succinatobis(triphenyltin)
;
_space_group_IT_number 14
_symmetry_cell_setting monoclinic
_symmetry_space_group_name_Hall '-P 2ybc'
_symmetry_space_group_name_H-M 'P 1 21/c 1'
_audit_creation_method SHELXL
_cell_angle_alpha 90.00
_cell_angle_beta 102.980(10)
_cell_angle_gamma 90.00
_cell_formula_units_Z 2
_cell_length_a 9.535(2)
_cell_length_b 19.225(2)
_cell_length_c 9.760(2)
_cell_measurement_reflns_used 25
_cell_measurement_temperature 298(2)
_cell_measurement_theta_max 15.0
_cell_measurement_theta_min 14.5
_cell_volume 1743.4(5)
_computing_cell_refinement 'CAD-4 VAX/PC'
_computing_data_collection 'CAD-4 VAX/PC (Enraf Nonius Delft, 1988)'
_computing_data_reduction 'Xtal3.0 (Hall & Stewart, 1990)'
_computing_molecular_graphics 'ORTEPII (Johnson, 1976)'
_computing_publication_material SHELXL93
_computing_structure_refinement 'SHELXL93 (Sheldrick, 1993)'
_computing_structure_solution 'SHELXS86 (Sheldrick, 1990)'
_diffrn_ambient_temperature 298(2)
_diffrn_measurement_device 'Enraf-Nonius CAD-4'
_diffrn_measurement_method '\w scan'
_diffrn_radiation_monochromator graphite
_diffrn_radiation_source 'fine-focus sealed tube'
_diffrn_radiation_type MoK\a
_diffrn_radiation_wavelength 0.71073
_diffrn_reflns_av_R_equivalents 0.0296
_diffrn_reflns_av_sigmaI/netI 0.0220
_diffrn_reflns_limit_h_max 13
_diffrn_reflns_limit_h_min -13
_diffrn_reflns_limit_k_max 27
_diffrn_reflns_limit_k_min 0
_diffrn_reflns_limit_l_max 13
_diffrn_reflns_limit_l_min 0
_diffrn_reflns_number 5350
_diffrn_reflns_theta_max 29.97
_diffrn_reflns_theta_min 2.12
_diffrn_standards_decay_% none
_diffrn_standards_interval_time 60
_diffrn_standards_number 3
_exptl_absorpt_coefficient_mu 1.472
_exptl_absorpt_correction_T_max 0.589
_exptl_absorpt_correction_T_min 0.496
_exptl_absorpt_correction_type '\y scan (North et al., 1968)'
_exptl_crystal_colour Colorless
_exptl_crystal_density_diffrn 1.554
_exptl_crystal_density_meas ?
_exptl_crystal_description Block
_exptl_crystal_F_000 812
_exptl_crystal_size_max 0.50
_exptl_crystal_size_mid 0.43
_exptl_crystal_size_min 0.36
_refine_diff_density_max 1.098
_refine_diff_density_min -0.499
_refine_ls_extinction_method none
_refine_ls_goodness_of_fit_all 1.127
_refine_ls_goodness_of_fit_obs 1.174
_refine_ls_hydrogen_treatment 'H atoms riding, U(H) = 1.5U~eq~(C)'
_refine_ls_matrix_type full
_refine_ls_number_parameters 208
_refine_ls_number_reflns 5079
_refine_ls_number_restraints 0
_refine_ls_restrained_S_all 1.129
_refine_ls_restrained_S_obs 1.174
_refine_ls_R_factor_all 0.0504
_refine_ls_R_factor_obs .0366
_refine_ls_shift/esd_max 0.001
_refine_ls_shift/esd_mean 0.000
_refine_ls_structure_factor_coef Fsqd
_refine_ls_weighting_details 'w = 1/[\s^2^(Fo^2^)+(0.0480P)^2^+0.4052P] where P=(Fo^2^+2Fc^2^)/3'
_refine_ls_weighting_scheme calc
_refine_ls_wR_factor_all 0.0941
_refine_ls_wR_factor_obs .0869
_reflns_number_observed 4043
_reflns_number_total 5080
_reflns_observed_criterion >2sigma(I)
_cod_data_source_file sx1059.cif
_cod_data_source_block 1
_cod_depositor_comments
;
The following automatic conversions were performed:
'_symmetry_cell_setting' value 'Monoclinic' changed to 'monoclinic'
according to '/home/saulius/struct/CIF-dictionaries/cif_core.dic'
dictionary named 'cif_core.dic' version 2.4.1 from 2010-06-29.

Automatic conversion script
Id: cif_fix_enum 1527 2010-12-29 10:47:43Z saulius 

The following automatic conversions were performed:

'_symmetry_cell_setting' value 'Monoclinic' changed to 'monoclinic'
according to /home/saulius/struct/CIF-dictionaries/cif_core.dic
dictionary named 'cif_core.dic' version 2.4.1 from 2010-06-29.

Automatic conversion script
Id: cif_fix_values 1715 2011-07-08 13:25:40Z adriana 

The following automatic conversions were performed:

'_exptl_crystal_density_meas' value 'not measured' was changed to '?'
- the value is perceived as not measured.

Automatic conversion script
Id: cif_fix_values 3008 2015-01-20 13:52:24Z robertas 

The following automatic conversions were performed:

'_refine_ls_weighting_scheme' value 'calc w =
1/[\s^2^(Fo^2^)+(0.0480P)^2^+0.4052P] where P=(Fo^2^+2Fc^2^)/3' was
changed to 'calc'. New tag '_refine_ls_weighting_details' was
created. The value of the new tag was set to 'w =
1/[\s^2^(Fo^2^)+(0.0480P)^2^+0.4052P] where P=(Fo^2^+2Fc^2^)/3'.

Automatic conversion script
Id: cif_fix_values 3143 2015-03-26 13:38:13Z robertas 
;
_cod_original_cell_volume 1743.5(6)
_cod_original_sg_symbol_H-M 'P 21/c'
_cod_database_code 2007388

loop_
_symmetry_equiv_pos_as_xyz
'x, y, z'
'x, -y+1/2, z+1/2'
'-x, -y, -z'
'-x, y-1/2, -z-1/2'

loop_
_atom_site_aniso_label
_atom_site_aniso_U_11
_atom_site_aniso_U_22
_atom_site_aniso_U_33
_atom_site_aniso_U_12
_atom_site_aniso_U_13
_atom_site_aniso_U_23
Sn1 .03320(10) .04290(10) .04790(10) -.00220(7) .01328(7) .00428(8)
O1 .0450(10) .0560(10) .0610(10) -.0110(10) .0250(10) -.0010(10)
O2 .0530(10) .077(2) .0510(10) -.0100(10) .0210(10) -.0040(10)
C1 .0360(10) .047(2) .058(2) .0050(10) .0180(10) .0100(10)
C2 .065(2) .050(2) .068(2) .004(2) .027(2) .003(2)
C3 .091(3) .050(2) .108(3) .019(2) .054(3) .023(2)
C4 .055(2) .095(3) .088(3) .034(2) .030(2) .037(2)
C5 .043(2) .103(3) .080(3) .008(2) .006(2) .030(2)
C6 .042(2) .068(2) .075(2) -.005(2) .004(2) .016(2)
C7 .0420(10) .047(2) .047(2) .0040(10) .0180(10) .0040(10)
C8 .045(2) .064(2) .063(2) .0080(10) .020(2) .006(2)
C9 .063(2) .068(2) .085(3) .023(2) .035(2) .010(2)
C10 .093(3) .057(2) .083(3) .015(2) .043(2) -.003(2)
C11 .077(2) .057(2) .069(2) -.006(2) .029(2) -.012(2)
C12 .050(2) .054(2) .060(2) .0000(10) .0200(10) -.0010(10)
C13 .0380(10) .048(2) .052(2) -.0050(10) .0140(10) .0090(10)
C14 .054(2) .077(2) .051(2) -.010(2) .013(2) .013(2)
C15 .072(2) .085(3) .053(2) -.014(2) -.006(2) .010(2)
C16 .047(2) .064(2) .085(3) -.010(2) -.002(2) .017(2)
C17 .049(2) .099(3) .090(3) -.026(2) .023(2) .008(2)
C18 .053(2) .096(3) .058(2) -.022(2) .021(2) -.001(2)
C19 .0420(10) .0400(10) .057(2) .0010(10) .0220(10) .0030(10)
C20 .0420(10) .057(2) .048(2) -.0080(10) .0200(10) .0000(10)

loop_
_atom_site_label
_atom_site_fract_x
_atom_site_fract_y
_atom_site_fract_z
_atom_site_U_iso_or_equiv
_atom_site_thermal_displace_type
_atom_site_calc_flag
_atom_site_refinement_flags
_atom_site_occupancy
_atom_site_disorder_group
_atom_site_type_symbol
Sn1 .84762(2) .568150(10) .24784(2) .04069(7) Uani d . 1 . Sn
O1 .7610(2) .56310(10) .4226(3) .0518(5) Uani d . 1 . O
O2 .5809(2) .51380(10) .2734(2) .0587(6) Uani d . 1 . O
C1 .7326(3) .6371(2) .0929(3) .0460(6) Uani d . 1 . C
C2 .7717(4) .7063(2) .0953(4) .0590(8) Uani d . 1 . C
H2 .8409(4) .7236(2) .1705(4) .088 Uiso calc R 1 . H
C3 .7080(5) .7507(2) -.0146(5) .0780(10) Uani d . 1 . C
H3 .7338(5) .7974(2) -.0116(5) .117 Uiso calc R 1 . H
C4 .6082(4) .7257(3) -.1261(5) .0770(10) Uani d . 1 . C
H4 .5671(4) .7552(3) -.1996(5) .116 Uiso calc R 1 . H
C5 .5679(4) .6569(3) -.1302(5) .0760(10) Uani d . 1 . C
H5 .4996(4) .6399(3) -.2062(5) .115 Uiso calc R 1 . H
C6 .6294(3) .6132(2) -.0211(4) .0629(9) Uani d . 1 . C
H6 .6011(3) .5668(2) -.0241(4) .094 Uiso calc R 1 . H
C7 .8838(3) .4663(2) .1793(3) .0441(6) Uani d . 1 . C
C8 1.0237(4) .4404(2) .2086(4) .0563(8) Uani d . 1 . C
H8 1.0996(4) .4686(2) .2532(4) .084 Uiso calc R 1 . H
C9 1.0505(4) .3730(2) .1717(5) .0690(10) Uani d . 1 . C
H9 1.1445(4) .3564(2) .1905(5) .104 Uiso calc R 1 . H
C10 .9400(5) .3307(2) .1079(5) .0740(10) Uani d . 1 . C
H10 .9584(5) .2851(2) .0859(5) .111 Uiso calc R 1 . H
C11 .8005(5) .3559(2) .0760(4) .0660(9) Uani d . 1 . C
H11 .7253(5) .3275(2) .0305(4) .099 Uiso calc R 1 . H
C12 .7730(4) .4234(2) .1120(4) .0533(7) Uani d . 1 . C
H12 .6791(4) .4402(2) .0907(4) .080 Uiso calc R 1 . H
C13 1.0473(3) .6144(2) .3476(3) .0454(6) Uani d . 1 . C
C14 1.0812(4) .6327(2) .4882(4) .0606(9) Uani d . 1 . C
H14 1.0151(4) .6250(2) .5436(4) .091 Uiso calc R 1 . H
C15 1.2140(5) .6627(2) .5471(4) .0730(10) Uani d . 1 . C
H15 1.2351(5) .6757(2) .6413(4) .110 Uiso calc R 1 . H
C16 1.3127(4) .6732(2) .4686(5) .0680(10) Uani d . 1 . C
H16 1.4017(4) .6926(2) .5091(5) .102 Uiso calc R 1 . H
C17 1.2811(4) .6551(2) .3302(5) .0780(10) Uani d . 1 . C
H17 1.3482(4) .6628(2) .2759(5) .117 Uiso calc R 1 . H
C18 1.1501(4) .6253(2) .2700(4) .0680(10) Uani d . 1 . C
H18 1.1306(4) .6124(2) .1758(4) .101 Uiso calc R 1 . H
C19 .6362(3) .5313(2) .3930(3) .0446(6) Uani d . 1 . C
C20 .5710(3) .5188(2) .5170(3) .0476(6) Uani d . 1 . C
H20A .5577(3) .5632(2) .5594(3) .071 Uiso calc R 1 . H
H20B .6382(3) .4918(2) .5863(3) .071 Uiso calc R 1 . H

loop_
_atom_type_symbol
_atom_type_description
_atom_type_scat_dispersion_real
_atom_type_scat_dispersion_imag
_atom_type_scat_source
C C 0.0033 0.0016 'International Tables Vol C Tables 4.2.6.8 and 6.1.1.4'
H H 0.0000 0.0000 'International Tables Vol C Tables 4.2.6.8 and 6.1.1.4'
O O 0.0106 0.0060 'International Tables Vol C Tables 4.2.6.8 and 6.1.1.4'
Sn Sn -0.6537 1.4246 'International Tables Vol C Tables 4.2.6.8 and 6.1.1.4'

loop_
_geom_angle_atom_site_label_1
_geom_angle_atom_site_label_2
_geom_angle_atom_site_label_3
_geom_angle_site_symmetry_3
_geom_angle
_geom_angle_publ_flag
C1 Sn1 C7 . 116.50(10) yes
C1 Sn1 C13 . 109.40(10) yes
C1 Sn1 O1 . 112.40(10) yes
C7 Sn1 C13 . 109.70(10) yes
C7 Sn1 O1 . 110.00(10) yes
C13 Sn1 O1 . 97.20(10) yes
C19 O1 Sn1 . 110.7(2) no
C2 C1 C6 . 118.2(3) no
C2 C1 Sn1 . 119.7(2) no
C6 C1 Sn1 . 121.6(2) no
C1 C2 C3 . 120.4(4) no
C4 C3 C2 . 120.2(4) no
C3 C4 C5 . 120.2(4) no
C6 C5 C4 . 119.8(4) no
C5 C6 C1 . 121.2(4) no
C12 C7 C8 . 118.6(3) no
C12 C7 Sn1 . 122.5(2) no
C8 C7 Sn1 . 118.8(2) no
C9 C8 C7 . 120.4(4) no
C10 C9 C8 . 120.4(4) no
C9 C10 C11 . 120.0(4) no
C10 C11 C12 . 119.8(4) no
C7 C12 C11 . 120.7(3) no
C14 C13 C18 . 117.9(3) no
C14 C13 Sn1 . 123.1(2) no
C18 C13 Sn1 . 118.9(2) no
C13 C14 C15 . 120.2(3) no
C16 C15 C14 . 120.7(4) no
C15 C16 C17 . 119.7(3) no
C16 C17 C18 . 120.4(4) no
C17 C18 C13 . 121.0(4) no
O2 C19 O1 . 121.1(3) no
O2 C19 C20 . 124.2(3) no
O1 C19 C20 . 114.7(3) no
C19 C20 C20 3_666 114.5(3) no

loop_
_geom_bond_atom_site_label_1
_geom_bond_atom_site_label_2
_geom_bond_site_symmetry_2
_geom_bond_distance
_geom_bond_publ_flag
Sn1 C1 . 2.121(3) yes
Sn1 C7 . 2.123(3) yes
Sn1 C13 . 2.128(3) yes
Sn1 O1 . 2.058(2) yes
O1 C19 . 1.311(3) no
O2 C19 . 1.216(4) no
C1 C2 . 1.382(4) no
C1 C6 . 1.388(5) no
C2 C3 . 1.398(5) no
C3 C4 . 1.362(7) no
C4 C5 . 1.375(6) no
C5 C6 . 1.379(5) no
C7 C12 . 1.384(5) no
C7 C8 . 1.391(4) no
C8 C9 . 1.384(5) no
C9 C10 . 1.366(6) no
C10 C11 . 1.383(6) no
C11 C12 . 1.386(5) no
C13 C14 . 1.382(5) no
C13 C18 . 1.383(4) no
C14 C15 . 1.393(5) no
C15 C16 . 1.355(6) no
C16 C17 . 1.362(6) no
C17 C18 . 1.380(5) no
C19 C20 . 1.499(4) no
C20 C20 3_666 1.504(6) no
